data_1550177
loop_
_publ_author_name
'Rought, Peter'
'Marsh, Christopher'
'Pili, Simona'
'Silverwood, Ian Philip'
'Garcia Sakai, Victoria'
'Li, Ming'
'Brown, Martyn'
'Argent, Stephen'
'Vitorica-Yrzebal, Inigo'
'Whitehead, George F. S.'
'Warren, Mark R.'
'Yang, Sihai'
'Schroder, Martin'

_publ_section_title
;
 Modulating proton diffusion and conductivity in metal-organic frameworks
 by incorporation of accessible free carboxylic acid groups
;
_journal_name_full 'Chemical Science'
_journal_paper_doi 10.1039/C8SC03022G
_journal_year 2019
_chemical_formula_moiety 'C26.5 H25.5 Ba2 N1.5 O11'
_chemical_formula_sum 'C26.5 H25.5 Ba2 N1.5 O11'
_chemical_formula_weight 815.66
_space_group_crystal_system monoclinic
_space_group_IT_number 14
_space_group_name_Hall '-P 2ybc'
_space_group_name_H-M_alt 'P 1 21/c 1'
_symmetry_space_group_name_Hall '-P 2ybc'
_symmetry_space_group_name_H-M 'P 1 21/c 1'
_atom_sites_solution_hydrogens mixed
_audit_creation_date 2018-06-13
_audit_creation_method
;
Olex2 1.2
(compiled 2018.05.18 svn.r3508 for OlexSys, GUI svn.r5497)
;
_audit_update_record
;
2018-06-15 deposited with the CCDC.
2018-11-02 downloaded from the CCDC.
;
_cell_angle_alpha 90
_cell_angle_beta 92.3020(13)
_cell_angle_gamma 90
_cell_formula_units_Z 4
_cell_length_a 11.44352(15)
_cell_length_b 17.2735(2)
_cell_length_c 14.1871(2)
_cell_measurement_reflns_used 11144
_cell_measurement_temperature 120.03(10)
_cell_measurement_theta_max 73.2550
_cell_measurement_theta_min 4.0120
_cell_volume 2802.10(6)
_computing_cell_refinement 'CrysAlisPro 1.171.38.41 (Rigaku OD, 2015)'
_computing_data_collection 'CrysAlisPro 1.171.38.41 (Rigaku OD, 2015)'
_computing_data_reduction 'CrysAlisPro 1.171.38.41 (Rigaku OD, 2015)'
_computing_molecular_graphics 'Olex2 (Dolomanov et al., 2009)'
_computing_publication_material 'Olex2 (Dolomanov et al., 2009)'
_computing_structure_refinement 'ShelXL (Sheldrick, 2015)'
_diffrn_ambient_temperature 120
_diffrn_detector_area_resol_mean 4.2207
_diffrn_detector_type TitanS2
_diffrn_measured_fraction_theta_full 1.000
_diffrn_measured_fraction_theta_max 0.977
_diffrn_measurement_details
;
List of Runs (angles in degrees, time in seconds):

  # Type    Start    End  Width  t~exp~   \w     \q     \k     \f   Frames
#--------------------------------------------------------------------------
  1  \w    -50.00  29.00   1.00    1.00    --  -42.37  38.00-150.00   79
  2  \w   -124.00 -79.00   1.00    1.00    --  -42.37 -99.00-180.00   45
  3  \w   -124.00 -79.00   1.00    1.00    --  -42.37 -99.00-120.00   45
  4  \w     17.00 112.00   1.00    1.00    --   42.37  57.00-120.00   95
  5  \w     30.00  91.00   1.00    3.00    --  103.32 -30.00-120.00   61
  6  \w     30.00  91.00   1.00    3.00    --  103.32 -30.00   0.00   61
  7  \w     20.00 108.00   1.00    3.00    --  103.32 -94.00-180.00   88
  8  \w     33.00  98.00   1.00    3.00    --  103.32 -45.00  60.00   65
  9  \w     79.00 174.00   1.00    3.00    --  103.32  45.00  60.00   95
 10  \w     20.00 108.00   1.00    3.00    --  103.32 -94.00-120.00   88
 11  \w     33.00  98.00   1.00    3.00    --  103.32 -45.00 -60.00   65
 12  \w     33.00  98.00   1.00    3.00    --  103.32 -45.00 150.00   65
;
_diffrn_measurement_device 'four-circle diffractometer'
_diffrn_measurement_device_type 'GV1000, TitanS2'
_diffrn_measurement_method '\w scans'
_diffrn_radiation_type CuK\a
_diffrn_radiation_wavelength 1.54184
_diffrn_reflns_av_R_equivalents 0.0580
_diffrn_reflns_av_unetI/netI 0.0537
_diffrn_reflns_Laue_measured_fraction_full 1.000
_diffrn_reflns_Laue_measured_fraction_max 0.977
_diffrn_reflns_limit_h_max 13
_diffrn_reflns_limit_h_min -14
_diffrn_reflns_limit_k_max 15
_diffrn_reflns_limit_k_min -21
_diffrn_reflns_limit_l_max 17
_diffrn_reflns_limit_l_min -17
_diffrn_reflns_number 15093
_diffrn_reflns_point_group_measured_fraction_full 1.000
_diffrn_reflns_point_group_measured_fraction_max 0.977
_diffrn_reflns_theta_full 67.684
_diffrn_reflns_theta_max 73.464
_diffrn_reflns_theta_min 3.866
_exptl_absorpt_coefficient_mu 22.270
_exptl_absorpt_correction_T_max 0.432
_exptl_absorpt_correction_T_min 0.055
_exptl_absorpt_correction_type gaussian
_exptl_absorpt_process_details
;
CrysAlisPro 1.171.38.41 (Rigaku Oxford Diffraction, 2015)
Numerical absorption correction based on gaussian integration over
            a multifaceted crystal model
Empirical absorption correction using spherical harmonics,
 implemented in SCALE3 ABSPACK scaling algorithm.
;
_exptl_crystal_colour 'clear light colourless'
_exptl_crystal_colour_lustre clear
_exptl_crystal_colour_modifier light
_exptl_crystal_colour_primary colourless
_exptl_crystal_density_diffrn 1.933
_exptl_crystal_description plate
_exptl_crystal_F_000 1580
_exptl_crystal_size_max 0.64
_exptl_crystal_size_mid 0.207
_exptl_crystal_size_min 0.089
_refine_diff_density_max 1.437
_refine_diff_density_min -2.632
_refine_diff_density_rms 0.229
_refine_ls_extinction_method none
_refine_ls_goodness_of_fit_ref 1.066
_refine_ls_hydrogen_treatment constr
_refine_ls_matrix_type full
_refine_ls_number_parameters 410
_refine_ls_number_reflns 5518
_refine_ls_number_restraints 377
_refine_ls_restrained_S_all 1.044
_refine_ls_R_factor_all 0.0455
_refine_ls_R_factor_gt 0.0440
_refine_ls_shift/su_max 0.002
_refine_ls_shift/su_mean 0.000
_refine_ls_structure_factor_coef Fsqd
_refine_ls_weighting_details 'w=1/[\s^2^(Fo^2^)+(0.0812P)^2^+0.0975P] where P=(Fo^2^+2Fc^2^)/3'
_refine_ls_weighting_scheme calc
_refine_ls_wR_factor_gt 0.1151
_refine_ls_wR_factor_ref 0.1169
_reflns_Friedel_coverage 0.000
_reflns_number_gt 5254
_reflns_number_total 5518
_reflns_threshold_expression 'I > 2\s(I)'
_cod_data_source_file c8sc03022g2.cif
_cod_data_source_block baprrf
_cod_original_cell_volume 2802.08(7)
_cod_original_formula_sum 'C26.50 H25.50 Ba2 N1.50 O11'
_cod_database_code 1550177
_shelxl_version_number 2014/6
_shelx_space_group_comment
;
The symmetry employed for this shelxl refinement is uniquely defined
by the following loop, which should always be used as a source of
symmetry information in preference to the above space-group names.
They are only intended as comments.
;
_olex2_refinement_description
;
1. Others
 Fixed Sof: O10(0.5) H10A(0.5) H10B(0.5) C25(0.5) H25A(0.5) H25B(0.5)
 H25C(0.5) N1(0.5) C23(0.5) H23(0.5) C24(0.5) H24A(0.5) H24B(0.5) H24C(0.5)
 O9(0.5)
 Fixed Uiso: H8A(0.041) H8B(0.041) H17(0.019) H6(0.022) H13(0.017) H18(0.019)
 H20(0.019) H5(0.019) H10(0.018) H7(0.02) H21(0.018) H11(0.017) H14(0.019)
 H1A(0.027) H1B(0.027) H27A(0.059) H27B(0.059) H27C(0.059) H28A(0.067)
 H28B(0.067) H28C(0.067) H26(0.055) H10A(0.065) H10B(0.065) H25A(0.182)
 H25B(0.182) H25C(0.182) H23(0.081) H24A(0.096) H24B(0.096) H24C(0.096)
 Fixed X: H8A(0.6868) H8B(0.6509) H17(0.902) H6(1.1273) H13(0.7949)
 H18(0.8109) H20(0.6155) H5(1.0311) H10(0.6857) H7(1.0209) H21(0.6939)
 H11(0.5963) H14(0.8852) H1A(0.5284) H1B(0.5719) H27A(1.0777) H27B(1.0112)
 H27C(1.1249) H28A(1.098) H28B(0.9764) H28C(1.068) H26(0.8267) H10A(0.1774)
 H10B(0.2122) H25A(0.1898) H25B(0.0739) H25C(0.0839) H23(0.1185) H24A(-0.076)
 H24B(-0.0947) H24C(-0.1047)
 Fixed Y: H8A(0.6295) H8B(0.7067) H17(0.8539) H6(0.6435) H13(0.3256)
 H18(0.9742) H20(0.8892) H5(0.7608) H10(0.5517) H7(0.5321) H21(0.7659)
 H11(0.4349) H14(0.4427) H1A(0.4238) H1B(0.4324) H27A(0.2513) H27B(0.2674)
 H27C(0.2134) H28A(0.075) H28B(0.0543) H28C(0.1101) H26(0.1151) H10A(0.6425)
 H10B(0.6681) H25A(0.4711) H25B(0.4473) H25C(0.4301) H23(0.6469) H24A(0.609)
 H24B(0.5229) H24C(0.5401)
 Fixed Z: H8A(0.5441) H8B(0.559) H17(0.1682) H6(0.2692) H13(0.2533)
 H18(0.1816) H20(0.3907) H5(0.2879) H10(0.0906) H7(0.2301) H21(0.3665)
 H11(0.0514) H14(0.2944) H1A(0.2902) H1B(0.2959) H27A(0.5457) H27B(0.4462)
 H27C(0.4516) H28A(0.5058) H28B(0.5517) H28C(0.6064) H26(0.4762) H10A(0.4204)
 H10B(0.5111) H25A(0.5266) H25B(0.5791) H25C(0.4689) H23(0.4653) H24A(0.4705)
 H24B(0.4312) H24C(0.5414)
;
_olex2_submission_special_instructions 'No special instructions were received'
_oxdiff_exptl_absorpt_empirical_details
;
Empirical correction (ABSPACK) includes:
- Absorption correction using spherical harmonics
- Frame scaling
;

loop_
_space_group_symop_operation_xyz
'x, y, z'
'-x, y+1/2, -z+1/2'
'-x, -y, -z'
'x, -y-1/2, z-1/2'

loop_
_atom_site_label
_atom_site_type_symbol
_atom_site_fract_x
_atom_site_fract_y
_atom_site_fract_z
_atom_site_U_iso_or_equiv
_atom_site_adp_type
_atom_site_occupancy
_atom_site_site_symmetry_order
_atom_site_calc_flag
_atom_site_refinement_flags_posn
_atom_site_refinement_flags_adp
_atom_site_refinement_flags_occupancy
_atom_site_disorder_assembly
_atom_site_disorder_group
Ba1 Ba 0.59252(2) 0.19523(2) 0.35759(2) 0.01031(11) Uani 1 1 d . U . . .
Ba2 Ba 0.46503(2) 0.61700(2) 0.41996(2) 0.01416(11) Uani 1 1 d . U . . .
O7 O 0.6001(2) 0.64081(19) 0.2672(2) 0.0160(6) Uani 1 1 d . U . . .
O12 O 0.6660(3) 1.07365(17) 0.2392(2) 0.0172(6) Uani 1 1 d . U . . .
O13 O 0.6117(3) 1.03755(19) 0.3810(3) 0.0254(7) Uani 1 1 d . U . . .
O11 O 0.6442(3) 0.69558(17) 0.1315(2) 0.0174(7) Uani 1 1 d . U . . .
O2 O 0.6419(3) 0.23787(18) 0.1821(2) 0.0190(6) Uani 1 1 d . U . . .
O3 O 0.5718(3) 0.28542(19) 0.0465(2) 0.0192(6) Uani 1 1 d . U . . .
O1 O 0.5703(3) 0.34811(19) 0.3809(3) 0.0254(7) Uani 1 1 d . U . . .
O8 O 0.6712(3) 0.6735(2) 0.5164(3) 0.0274(7) Uani 1 1 d . U . . .
H8A H 0.6868 0.6295 0.5441 0.041 Uiso 1 1 d R . . . .
H8B H 0.6509 0.7067 0.5590 0.041 Uiso 1 1 d R . . . .
C17 C 0.8420(4) 0.8605(3) 0.2119(3) 0.0161(8) Uani 1 1 d . U . . .
H17 H 0.9020 0.8539 0.1682 0.019 Uiso 1 1 calc R . . . .
C6 C 1.0447(4) 0.6461(3) 0.2602(3) 0.0182(9) Uani 1 1 d . U . . .
H6 H 1.1273 0.6435 0.2692 0.022 Uiso 1 1 calc R . . . .
C13 C 0.7729(3) 0.3716(2) 0.2204(3) 0.0142(8) Uani 1 1 d . U . . .
H13 H 0.7949 0.3256 0.2533 0.017 Uiso 1 1 calc R . . . .
C18 C 0.7898(4) 0.9326(2) 0.2213(3) 0.0157(8) Uani 1 1 d . U . . .
H18 H 0.8109 0.9742 0.1816 0.019 Uiso 1 1 calc R . . . .
C20 C 0.6719(4) 0.8818(2) 0.3441(3) 0.0155(8) Uani 1 1 d . U . . .
H20 H 0.6155 0.8892 0.3907 0.019 Uiso 1 1 calc R . . . .
O4 O 0.8174(4) 0.2167(4) 0.4297(4) 0.0563(13) Uani 1 1 d . U . . .
C5 C 0.9874(4) 0.7159(3) 0.2707(3) 0.0155(8) Uani 1 1 d . U . . .
H5 H 1.0311 0.7608 0.2879 0.019 Uiso 1 1 calc R . . . .
C9 C 0.7965(3) 0.5101(2) 0.1962(3) 0.0128(8) Uani 1 1 d . U . . .
C10 C 0.7085(4) 0.5060(2) 0.1238(3) 0.0148(8) Uani 1 1 d . U . . .
H10 H 0.6857 0.5517 0.0906 0.018 Uiso 1 1 calc R . . . .
C22 C 0.6559(3) 1.0240(2) 0.3047(3) 0.0145(8) Uani 1 1 d . U . . .
C4 C 0.8664(3) 0.7213(2) 0.2564(3) 0.0135(8) Uani 1 1 d . U . . .
C7 C 0.9813(4) 0.5801(3) 0.2364(3) 0.0165(8) Uani 1 1 d . U . . .
H7 H 1.0209 0.5321 0.2301 0.020 Uiso 1 1 calc R . . . .
C21 C 0.7204(4) 0.8085(2) 0.3309(3) 0.0149(8) Uani 1 1 d . U . . .
H21 H 0.6939 0.7659 0.3665 0.018 Uiso 1 1 calc R . . . .
C8 C 0.8591(3) 0.5832(2) 0.2214(3) 0.0127(8) Uani 1 1 d . U . . .
C11 C 0.6551(4) 0.4365(2) 0.1005(3) 0.0138(8) Uani 1 1 d . U . . .
H11 H 0.5963 0.4349 0.0514 0.017 Uiso 1 1 calc R . . . .
C3 C 0.8021(3) 0.6540(2) 0.2312(3) 0.0109(7) Uani 1 1 d . U . . .
C16 C 0.8070(4) 0.7974(2) 0.2663(3) 0.0139(8) Uani 1 1 d . U . . .
C14 C 0.8271(3) 0.4414(3) 0.2447(3) 0.0155(8) Uani 1 1 d . U . . .
H14 H 0.8852 0.4427 0.2944 0.019 Uiso 1 1 calc R . . . .
C15 C 0.6289(4) 0.2927(2) 0.1241(3) 0.0137(8) Uani 1 1 d . U . . .
C1 C 0.5466(4) 0.4149(3) 0.3552(4) 0.0228(9) Uani 1 1 d D U . . .
H1A H 0.5284 0.4238 0.2902 0.027 Uiso 0.50(5) 1 calc R . P A 1
H1B H 0.5719 0.4324 0.2959 0.027 Uiso 0.50(5) 1 calc R . P A 2
C12 C 0.6867(4) 0.3685(2) 0.1483(3) 0.0131(8) Uani 1 1 d . U . . .
N2 N 0.9813(4) 0.1615(3) 0.4979(3) 0.0351(11) Uani 1 1 d . U . . .
C2 C 0.6718(3) 0.6635(2) 0.2087(3) 0.0108(7) Uani 1 1 d . U . . .
C19 C 0.7062(4) 0.9440(2) 0.2892(3) 0.0146(8) Uani 1 1 d . U . . .
C27 C 1.0548(5) 0.2289(4) 0.4842(4) 0.0394(14) Uani 1 1 d . U . . .
H27A H 1.0777 0.2513 0.5457 0.059 Uiso 1 1 calc GR . . . .
H27B H 1.0112 0.2674 0.4462 0.059 Uiso 1 1 calc GR . . . .
H27C H 1.1249 0.2134 0.4516 0.059 Uiso 1 1 calc GR . . . .
C28 C 1.0353(6) 0.0948(5) 0.5442(5) 0.0447(14) Uani 1 1 d . U . . .
H28A H 1.0980 0.0750 0.5058 0.067 Uiso 1 1 calc GR . . . .
H28B H 0.9764 0.0543 0.5517 0.067 Uiso 1 1 calc GR . . . .
H28C H 1.0680 0.1101 0.6064 0.067 Uiso 1 1 calc GR . . . .
C26 C 0.8698(5) 0.1614(5) 0.4678(4) 0.0456(15) Uani 1 1 d . U . . .
H26 H 0.8267 0.1151 0.4762 0.055 Uiso 1 1 calc R . . . .
O10 O 0.2231(8) 0.6289(7) 0.4706(8) 0.043(2) Uani 0.5 1 d . U P A 2
H10A H 0.1774 0.6425 0.4204 0.065 Uiso 0.5 1 d GR . P A 2
H10B H 0.2122 0.6681 0.5111 0.065 Uiso 0.5 1 d GR . P A 2
O6 O 0.545(4) 0.4723(6) 0.4112(8) 0.043(5) Uani 0.50(5) 1 d D U P A 1
O5 O 0.489(2) 0.4608(10) 0.4060(9) 0.034(4) Uani 0.50(5) 1 d D U P A 2
C25 C 0.105(3) 0.4664(16) 0.520(3) 0.121(11) Uani 0.5 1 d D U P A -1
H25A H 0.1898 0.4711 0.5266 0.182 Uiso 0.5 1 calc R . P A -1
H25B H 0.0739 0.4473 0.5791 0.182 Uiso 0.5 1 calc R . P A -1
H25C H 0.0839 0.4301 0.4689 0.182 Uiso 0.5 1 calc R . P A -1
N1 N 0.0556(12) 0.5395(9) 0.4986(11) 0.067(3) Uani 0.5 1 d D U P A -1
C23 C 0.1424(15) 0.5955(13) 0.4798(13) 0.067(4) Uani 0.5 1 d D U P A -1
H23 H 0.1185 0.6469 0.4653 0.081 Uiso 0.5 1 calc R . P A -1
C24 C -0.0638(14) 0.5539(13) 0.4844(15) 0.064(4) Uani 0.5 1 d D U P A -1
H24A H -0.0760 0.6090 0.4705 0.096 Uiso 0.5 1 calc R . P A -1
H24B H -0.0947 0.5229 0.4312 0.096 Uiso 0.5 1 calc R . P A -1
H24C H -0.1047 0.5401 0.5414 0.096 Uiso 0.5 1 calc R . P A -1
O9 O 0.2427(14) 0.5807(15) 0.4814(13) 0.097(5) Uani 0.5 1 d . U P A -1

loop_
_atom_site_aniso_label
_atom_site_aniso_U_11
_atom_site_aniso_U_22
_atom_site_aniso_U_33
_atom_site_aniso_U_23
_atom_site_aniso_U_13
_atom_site_aniso_U_12
Ba1 0.00860(15) 0.00908(16) 0.01297(17) -0.00134(7) -0.00285(10) 0.00046(7)
Ba2 0.01925(16) 0.01071(17) 0.01237(17) 0.00070(8) -0.00117(11) 0.00184(8)
O7 0.0109(13) 0.0221(15) 0.0149(15) -0.0003(12) -0.0012(10) -0.0011(11)
O12 0.0156(13) 0.0100(13) 0.0256(17) 0.0011(11) -0.0019(12) 0.0033(10)
O13 0.042(2) 0.0092(15) 0.0256(17) -0.0007(13) 0.0061(15) 0.0079(13)
O11 0.0140(14) 0.0187(16) 0.0190(16) 0.0050(11) -0.0050(12) 0.0010(10)
O2 0.0263(16) 0.0136(14) 0.0166(15) 0.0035(11) -0.0037(12) -0.0067(12)
O3 0.0247(16) 0.0179(14) 0.0148(15) -0.0038(12) -0.0014(12) -0.0035(13)
O1 0.0391(19) 0.0113(15) 0.0264(18) -0.0003(13) 0.0075(15) 0.0032(13)
O8 0.0268(17) 0.0264(17) 0.029(2) -0.0037(15) -0.0006(14) 0.0002(14)
C17 0.0129(17) 0.0138(18) 0.022(2) -0.0019(16) 0.0009(15) -0.0003(15)
C6 0.0080(17) 0.020(2) 0.026(2) 0.0008(17) -0.0021(15) 0.0001(15)
C13 0.0111(17) 0.0131(18) 0.018(2) 0.0017(15) -0.0015(15) 0.0033(14)
C18 0.0158(18) 0.0120(18) 0.019(2) 0.0003(15) -0.0030(16) -0.0010(14)
C20 0.0104(18) 0.017(2) 0.018(2) -0.0006(15) -0.0037(15) -0.0003(13)
O4 0.0148(18) 0.116(4) 0.037(3) 0.004(3) -0.0055(16) -0.007(2)
C5 0.0088(17) 0.0159(19) 0.021(2) -0.0016(16) -0.0040(14) -0.0047(14)
C9 0.0098(16) 0.0102(17) 0.018(2) -0.0029(14) -0.0029(14) 0.0010(13)
C10 0.0152(17) 0.0114(18) 0.018(2) 0.0024(15) -0.0008(15) 0.0020(14)
C22 0.0097(16) 0.0138(18) 0.019(2) -0.0004(14) -0.0075(14) 0.0005(14)
C4 0.0096(17) 0.0143(18) 0.016(2) 0.0000(15) -0.0006(14) -0.0018(14)
C7 0.0095(17) 0.0153(19) 0.024(2) -0.0004(16) -0.0034(15) 0.0026(14)
C21 0.0124(18) 0.0115(19) 0.020(2) 0.0001(14) -0.0049(16) -0.0015(13)
C8 0.0070(16) 0.0140(18) 0.017(2) 0.0014(14) -0.0038(14) 0.0027(13)
C11 0.0129(17) 0.0127(17) 0.016(2) -0.0001(15) 0.0003(14) 0.0021(14)
C3 0.0073(15) 0.0109(17) 0.0142(19) 0.0009(14) -0.0021(13) 0.0006(13)
C16 0.0108(17) 0.0123(18) 0.018(2) -0.0022(14) -0.0061(15) -0.0005(13)
C14 0.0085(16) 0.0145(18) 0.023(2) 0.0012(15) -0.0067(15) 0.0015(13)
C15 0.0152(18) 0.0117(17) 0.0143(19) 0.0002(14) 0.0020(14) 0.0003(14)
C1 0.034(2) 0.0173(19) 0.018(2) 0.0005(16) 0.0014(18) 0.0077(17)
C12 0.0120(16) 0.0117(17) 0.016(2) 0.0012(14) 0.0022(14) -0.0004(14)
N2 0.0184(19) 0.064(3) 0.023(2) -0.005(2) 0.0025(16) -0.0154(19)
C2 0.0060(15) 0.0087(17) 0.0174(19) -0.0035(14) -0.0048(13) 0.0009(12)
C19 0.0113(16) 0.0112(17) 0.021(2) -0.0018(15) -0.0053(15) 0.0003(14)
C27 0.017(2) 0.072(4) 0.029(3) 0.006(3) -0.004(2) -0.013(2)
C28 0.035(3) 0.060(3) 0.039(3) -0.007(3) -0.003(2) -0.011(3)
C26 0.019(2) 0.094(5) 0.024(3) -0.008(3) 0.0024(19) -0.013(2)
O10 0.022(4) 0.064(6) 0.044(6) -0.014(5) -0.002(4) 0.003(4)
O6 0.091(16) 0.017(4) 0.021(4) 0.001(3) 0.009(6) 0.014(4)
O5 0.066(9) 0.015(4) 0.023(4) 0.003(3) 0.009(5) 0.021(5)
C25 0.127(17) 0.110(10) 0.13(3) 0.017(12) 0.019(16) 0.007(10)
N1 0.066(6) 0.086(8) 0.048(8) -0.005(6) 0.010(5) -0.016(5)
C23 0.052(5) 0.096(9) 0.054(10) 0.002(8) 0.004(5) -0.016(6)
C24 0.062(7) 0.087(11) 0.044(9) -0.014(8) 0.008(6) -0.020(6)
O9 0.050(5) 0.175(16) 0.066(9) 0.010(11) 0.005(5) -0.015(6)

loop_
_atom_type_symbol
_atom_type_description
_atom_type_scat_dispersion_real
_atom_type_scat_dispersion_imag
_atom_type_scat_source
C C 0.0181 0.0091 'International Tables Vol C Tables 4.2.6.8 and 6.1.1.4'
H H 0.0000 0.0000 'International Tables Vol C Tables 4.2.6.8 and 6.1.1.4'
Ba Ba -1.0456 8.4617 'International Tables Vol C Tables 4.2.6.8 and 6.1.1.4'
N N 0.0311 0.0180 'International Tables Vol C Tables 4.2.6.8 and 6.1.1.4'
O O 0.0492 0.0322 'International Tables Vol C Tables 4.2.6.8 and 6.1.1.4'

loop_
_exptl_crystal_face_index_h
_exptl_crystal_face_index_k
_exptl_crystal_face_index_l
_exptl_crystal_face_perp_dist
0 0 -9 0.1011
1 -1 9 0.0704
0 11 -1 0.3127
0 -11 -1 0.3035
-7 0 1 0.0673
7 0 -1 0.0214

loop_
_geom_angle_atom_site_label_1
_geom_angle_atom_site_label_2
_geom_angle_atom_site_label_3
_geom_angle
_geom_angle_site_symmetry_1
_geom_angle_site_symmetry_3
Ba2 Ba1 Ba2 148.465(7) 2_645 3_666
O7 Ba1 Ba2 121.16(6) 2_645 3_666
O7 Ba1 Ba2 40.69(6) 2_645 2_645
O7 Ba1 C22 74.26(10) 2_645 1_545
O7 Ba1 C2 23.20(10) 2_645 2_645
O12 Ba1 Ba2 169.65(6) 1_545 3_666
O12 Ba1 Ba2 40.91(7) 1_545 2_645
O12 Ba1 O7 68.79(9) 1_545 2_645
O12 Ba1 C22 23.88(11) 1_545 1_545
O12 Ba1 C2 89.90(10) 1_545 2_645
O13 Ba1 Ba2 128.99(8) 1_545 3_666
O13 Ba1 Ba2 78.63(8) 1_545 2_645
O13 Ba1 O7 79.01(11) 1_545 2_645
O13 Ba1 O12 46.74(10) 1_545 1_545
O13 Ba1 O4 91.11(17) 1_545 .
O13 Ba1 C22 22.98(12) 1_545 1_545
O13 Ba1 C2 86.28(11) 1_545 2_645
O11 Ba1 Ba2 77.80(7) 2_645 3_666
O11 Ba1 Ba2 86.26(7) 2_645 2_645
O11 Ba1 O7 46.15(9) 2_645 2_645
O11 Ba1 O12 110.79(9) 2_645 1_545
O11 Ba1 O13 94.02(10) 2_645 1_545
O11 Ba1 O3 79.48(10) 2_645 4_566
O11 Ba1 O4 153.65(13) 2_645 .
O11 Ba1 C22 104.80(10) 2_645 1_545
O11 Ba1 C2 22.95(11) 2_645 2_645
O2 Ba1 Ba2 119.09(7) . 3_666
O2 Ba1 Ba2 41.07(7) . 2_645
O2 Ba1 O7 73.01(9) . 2_645
O2 Ba1 O12 64.84(10) . 1_545
O2 Ba1 O13 111.45(10) . 1_545
O2 Ba1 O11 107.45(10) . 2_645
O2 Ba1 O3 155.78(10) . 4_566
O2 Ba1 O4 94.56(13) . .
O2 Ba1 C22 88.71(11) . 1_545
O2 Ba1 C2 90.34(10) . 2_645
O3 Ba1 Ba2 38.33(7) 4_566 3_666
O3 Ba1 Ba2 161.58(7) 4_566 2_645
O3 Ba1 O7 122.83(9) 4_566 2_645
O3 Ba1 O12 135.52(9) 4_566 1_545
O3 Ba1 O13 90.71(11) 4_566 1_545
O3 Ba1 O4 74.63(13) 4_566 .
O3 Ba1 C22 112.38(11) 4_566 1_545
O3 Ba1 C2 101.15(11) 4_566 2_645
O1 Ba1 Ba2 114.99(8) . 2_645
O1 Ba1 Ba2 36.93(8) . 3_666
O1 Ba1 O7 108.60(11) . 2_645
O1 Ba1 O12 146.70(10) . 1_545
O1 Ba1 O13 165.90(12) . 1_545
O1 Ba1 O11 83.74(10) . 2_645
O1 Ba1 O2 82.42(10) . .
O1 Ba1 O3 75.19(11) . 4_566
O1 Ba1 O4 85.04(17) . .
O1 Ba1 C22 169.26(11) . 1_545
O1 Ba1 C2 96.49(11) . 2_645
O4 Ba1 Ba2 78.91(13) . 3_666
O4 Ba1 Ba2 120.08(11) . 2_645
O4 Ba1 O7 159.58(14) . 2_645
O4 Ba1 O12 91.39(15) . 1_545
O4 Ba1 C22 89.66(16) . 1_545
O4 Ba1 C2 175.02(13) . 2_645
C22 Ba1 Ba2 150.42(8) 1_545 3_666
C22 Ba1 Ba2 60.08(8) 1_545 2_645
C22 Ba1 C2 89.58(10) 1_545 2_645
C2 Ba1 Ba2 99.46(8) 2_645 3_666
C2 Ba1 Ba2 63.54(8) 2_645 2_645
O7 Ba2 O12 72.50(9) . 2_645
O7 Ba2 O2 74.19(9) . 2_655
O7 Ba2 O3 93.87(9) . 2_655
O7 Ba2 O1 146.54(10) . 3_666
O7 Ba2 O8 81.16(10) . .
O7 Ba2 O10 139.5(3) . .
O7 Ba2 O6 141.9(7) . 3_666
O7 Ba2 O5 131.9(4) . 3_666
O7 Ba2 O9 146.0(4) . .
O12 Ba2 O2 64.36(9) 2_645 2_655
O12 Ba2 O3 108.61(9) 2_645 2_655
O12 Ba2 O1 138.73(10) 2_645 3_666
O12 Ba2 O8 153.66(10) 2_645 .
O12 Ba2 O10 74.3(2) 2_645 .
O12 Ba2 O6 120.0(6) 2_645 3_666
O12 Ba2 O5 131.0(6) 2_645 3_666
O12 Ba2 O9 73.9(4) 2_645 .
O2 Ba2 O3 44.89(9) 2_655 2_655
O2 Ba2 O1 105.72(10) 2_655 3_666
O2 Ba2 O8 109.22(10) 2_655 .
O2 Ba2 O10 70.9(3) 2_655 .
O2 Ba2 O6 143.7(6) 2_655 3_666
O2 Ba2 O5 149.88(13) 2_655 3_666
O1 Ba2 O3 67.66(9) 3_666 2_655
O1 Ba2 O8 67.10(11) 3_666 .
O8 Ba2 O3 73.08(10) . 2_655
O10 Ba2 O3 75.4(2) . 2_655
O10 Ba2 O1 64.9(2) . 3_666
O10 Ba2 O8 129.6(2) . .
O6 Ba2 O7 84.1(6) . .
O6 Ba2 O12 83.4(5) . 2_645
O6 Ba2 O2 145.1(3) . 2_655
O6 Ba2 O3 112.50(16) 3_666 2_655
O6 Ba2 O3 166.7(7) . 2_655
O6 Ba2 O1 44.85(15) 3_666 3_666
O6 Ba2 O1 107.4(3) . 3_666
O6 Ba2 O8 93.6(8) . .
O6 Ba2 O8 81.0(7) 3_666 .
O6 Ba2 O6 63.8(6) . 3_666
O6 Ba2 O9 97.1(10) . .
O5 Ba2 O7 91.6(3) . .
O5 Ba2 O12 74.1(5) . 2_645
O5 Ba2 O2 138.4(5) . 2_655
O5 Ba2 O3 110.2(3) 3_666 2_655
O5 Ba2 O3 174.4(2) . 2_655
O5 Ba2 O1 44.58(17) 3_666 3_666
O5 Ba2 O1 107.0(2) . 3_666
O5 Ba2 O8 68.0(6) 3_666 .
O5 Ba2 O8 106.8(6) . .
O5 Ba2 O10 101.0(6) . .
O5 Ba2 O10 87.8(5) 3_666 .
O5 Ba2 O5 65.0(6) . 3_666
O9 Ba2 O2 86.8(5) . 2_655
O9 Ba2 O3 91.9(6) . 2_655
O9 Ba2 O1 65.4(4) . 3_666
O9 Ba2 O8 132.3(4) . .
O9 Ba2 O6 63.1(9) . 3_666
Ba2 O7 Ba1 95.26(9) . 2_655
C2 O7 Ba1 89.8(2) . 2_655
C2 O7 Ba2 167.1(3) . .
Ba2 O12 Ba1 96.83(9) 2_655 1_565
C22 O12 Ba1 91.7(3) . 1_565
C22 O12 Ba2 135.8(3) . 2_655
C22 O13 Ba1 96.6(3) . 1_565
Ba1 O11 Ba2 59.67(6) 2_655 .
C2 O11 Ba1 99.5(2) . 2_655
C2 O11 Ba2 40.5(2) . .
Ba1 O2 Ba2 99.89(10) . 2_645
C15 O2 Ba1 142.2(3) . .
C15 O2 Ba2 100.7(3) . 2_645
Ba1 O3 Ba2 107.18(11) 4_565 2_645
C15 O3 Ba1 141.6(3) . 4_565
C15 O3 Ba2 91.7(3) . 2_645
Ba1 O1 Ba2 109.85(12) . 3_666
C1 O1 Ba1 154.9(3) . .
C1 O1 Ba2 93.1(3) . 3_666
Ba2 O8 H8A 93.9 . .
Ba2 O8 H8B 108.6 . .
H8A O8 H8B 108.5 . .
C18 C17 H17 119.7 . .
C18 C17 C16 120.6(4) . .
C16 C17 H17 119.7 . .
C5 C6 H6 120.1 . .
C5 C6 C7 119.8(4) . .
C7 C6 H6 120.1 . .
C14 C13 H13 119.7 . .
C12 C13 H13 119.7 . .
C12 C13 C14 120.6(4) . .
C17 C18 H18 120.0 . .
C17 C18 C19 120.0(4) . .
C19 C18 H18 120.0 . .
C21 C20 H20 120.0 . .
C19 C20 H20 120.0 . .
C19 C20 C21 120.1(4) . .
C26 O4 Ba1 119.2(5) . .
C6 C5 H5 119.5 . .
C6 C5 C4 121.0(4) . .
C4 C5 H5 119.5 . .
C10 C9 C8 122.7(4) . .
C14 C9 C10 118.0(4) . .
C14 C9 C8 119.3(4) . .
C9 C10 H10 119.6 . .
C11 C10 C9 120.9(4) . .
C11 C10 H10 119.6 . .
O12 C22 Ba1 64.5(2) . 1_565
O12 C22 C19 117.5(4) . .
O13 C22 Ba1 60.4(2) . 1_565
O13 C22 O12 124.3(4) . .
O13 C22 C19 118.1(4) . .
C19 C22 Ba1 170.0(3) . 1_565
C5 C4 C3 119.1(4) . .
C5 C4 C16 119.9(4) . .
C3 C4 C16 120.9(4) . .
C6 C7 H7 119.6 . .
C6 C7 C8 120.8(4) . .
C8 C7 H7 119.6 . .
C20 C21 H21 119.6 . .
C16 C21 C20 120.7(4) . .
C16 C21 H21 119.6 . .
C7 C8 C9 118.0(4) . .
C3 C8 C9 123.0(3) . .
C3 C8 C7 119.0(4) . .
C10 C11 H11 119.6 . .
C10 C11 C12 120.8(4) . .
C12 C11 H11 119.6 . .
C4 C3 C2 117.5(3) . .
C8 C3 C4 120.3(4) . .
C8 C3 C2 122.1(4) . .
C17 C16 C4 119.5(4) . .
C21 C16 C17 118.9(4) . .
C21 C16 C4 121.6(4) . .
C13 C14 C9 120.6(4) . .
C13 C14 H14 119.7 . .
C9 C14 H14 119.7 . .
O2 C15 Ba2 57.0(2) . 2_645
O2 C15 O3 122.5(4) . .
O2 C15 C12 117.9(4) . .
O3 C15 Ba2 65.6(2) . 2_645
O3 C15 C12 119.6(4) . .
C12 C15 Ba2 172.6(3) . 2_645
Ba2 C1 H1A 165.0 3_666 .
Ba2 C1 H1B 161.9 3_666 .
O1 C1 Ba2 64.5(3) . 3_666
O1 C1 H1A 118.2 . .
O1 C1 H1B 119.1 . .
O1 C1 O6 123.5(8) . .
O1 C1 O5 121.8(7) . .
O6 C1 Ba2 61.1(7) . 3_666
O6 C1 H1A 118.2 . .
O5 C1 Ba2 60.4(6) . 3_666
O5 C1 H1B 119.1 . .
C13 C12 C11 119.1(4) . .
C13 C12 C15 119.6(4) . .
C11 C12 C15 121.3(4) . .
C28 N2 C27 117.3(5) . .
C26 N2 C27 120.7(6) . .
C26 N2 C28 122.0(6) . .
O7 C2 Ba1 67.0(2) . 2_655
O7 C2 O11 124.5(4) . .
O7 C2 C3 119.4(4) . .
O11 C2 Ba1 57.5(2) . 2_655
O11 C2 C3 116.1(4) . .
C3 C2 Ba1 173.5(3) . 2_655
C18 C19 C22 120.1(4) . .
C20 C19 C18 119.6(4) . .
C20 C19 C22 120.3(4) . .
N2 C27 H27A 109.5 . .
N2 C27 H27B 109.5 . .
N2 C27 H27C 109.5 . .
H27A C27 H27B 109.5 . .
H27A C27 H27C 109.5 . .
H27B C27 H27C 109.5 . .
N2 C28 H28A 109.5 . .
N2 C28 H28B 109.5 . .
N2 C28 H28C 109.5 . .
H28A C28 H28B 109.5 . .
H28A C28 H28C 109.5 . .
H28B C28 H28C 109.5 . .
O4 C26 N2 125.5(7) . .
O4 C26 H26 117.2 . .
N2 C26 H26 117.2 . .
Ba2 O10 H10A 110.8 . .
Ba2 O10 H10B 111.7 . .
H10A O10 H10B 102.5 . .
Ba2 O6 Ba2 116.2(6) . 3_666
C1 O6 Ba2 96.0(7) . 3_666
C1 O6 Ba2 140.6(13) . .
Ba2 O5 Ba2 115.0(6) . 3_666
C1 O5 Ba2 96.7(6) . 3_666
C1 O5 Ba2 135.8(13) . .
H25A C25 H25B 109.5 . .
H25A C25 H25C 109.5 . .
H25B C25 H25C 109.5 . .
N1 C25 H25A 109.5 . .
N1 C25 H25B 109.5 . .
N1 C25 H25C 109.5 . .
C25 N1 C23 112(2) . .
C24 N1 C25 124.7(16) . .
C24 N1 C23 122.6(16) . .
N1 C23 H23 118.7 . .
O9 C23 N1 123(2) . .
O9 C23 H23 118.7 . .
N1 C24 H24A 109.5 . .
N1 C24 H24B 109.5 . .
N1 C24 H24C 109.5 . .
H24A C24 H24B 109.5 . .
H24A C24 H24C 109.5 . .
H24B C24 H24C 109.5 . .
C23 O9 Ba2 147.8(19) . .

loop_
_geom_bond_atom_site_label_1
_geom_bond_atom_site_label_2
_geom_bond_distance
_geom_bond_site_symmetry_2
Ba1 Ba2 4.5913(3) 3_666
Ba1 Ba2 4.1901(3) 2_645
Ba1 O7 2.926(3) 2_645
Ba1 O12 2.838(3) 1_545
Ba1 O13 2.752(3) 1_545
Ba1 O11 2.719(3) 2_645
Ba1 O2 2.679(3) .
Ba1 O3 2.721(3) 4_566
Ba1 O1 2.675(3) .
Ba1 O4 2.755(4) .
Ba1 C22 3.144(4) 1_545
Ba1 C2 3.179(4) 2_645
Ba2 O7 2.743(3) .
Ba2 O12 2.764(3) 2_645
Ba2 O2 2.794(3) 2_655
Ba2 O3 2.980(3) 2_655
Ba2 O1 2.933(4) 3_666
Ba2 O8 2.852(4) .
Ba2 O10 2.895(9) .
Ba2 O6 2.667(13) .
Ba2 O6 2.856(14) 3_666
Ba2 O5 2.841(12) 3_666
Ba2 O5 2.720(15) .
Ba2 O9 2.793(16) .
O7 Ba1 2.926(3) 2_655
O7 C2 1.252(5) .
O12 Ba1 2.838(3) 1_565
O12 Ba2 2.764(3) 2_655
O12 C22 1.273(6) .
O13 Ba1 2.752(3) 1_565
O13 C22 1.236(6) .
O11 Ba1 2.719(3) 2_655
O11 C2 1.257(5) .
O2 Ba2 2.794(3) 2_645
O2 C15 1.259(6) .
O3 Ba1 2.721(3) 4_565
O3 Ba2 2.981(3) 2_645
O3 C15 1.263(6) .
O1 Ba2 2.933(4) 3_666
O1 C1 1.237(6) .
O8 H8A 0.8714 .
O8 H8B 0.8712 .
C17 H17 0.9500 .
C17 C18 1.390(6) .
C17 C16 1.403(6) .
C6 H6 0.9500 .
C6 C5 1.383(7) .
C6 C7 1.386(6) .
C13 H13 0.9500 .
C13 C14 1.393(6) .
C13 C12 1.393(6) .
C18 H18 0.9500 .
C18 C19 1.399(6) .
C20 H20 0.9500 .
C20 C21 1.397(6) .
C20 C19 1.392(6) .
O4 C26 1.240(10) .
C5 H5 0.9500 .
C5 C4 1.394(6) .
C9 C10 1.411(6) .
C9 C8 1.489(6) .
C9 C14 1.408(6) .
C10 H10 0.9500 .
C10 C11 1.382(6) .
C22 Ba1 3.143(4) 1_565
C22 C19 1.517(6) .
C4 C3 1.414(6) .
C4 C16 1.490(6) .
C7 H7 0.9500 .
C7 C8 1.407(5) .
C21 H21 0.9500 .
C21 C16 1.391(6) .
C8 C3 1.396(6) .
C11 H11 0.9500 .
C11 C12 1.396(6) .
C3 C2 1.521(5) .
C14 H14 0.9500 .
C15 Ba2 3.272(4) 2_645
C15 C12 1.500(6) .
C1 Ba2 3.245(5) 3_666
C1 H1A 0.9500 .
C1 H1B 0.9500 .
C1 O6 1.271(7) .
C1 O5 1.271(7) .
N2 C27 1.454(8) .
N2 C28 1.451(10) .
N2 C26 1.329(8) .
C2 Ba1 3.179(4) 2_655
C27 H27A 0.9800 .
C27 H27B 0.9800 .
C27 H27C 0.9800 .
C28 H28A 0.9800 .
C28 H28B 0.9800 .
C28 H28C 0.9800 .
C26 H26 0.9500 .
O10 H10A 0.8977 .
O10 H10B 0.9002 .
O6 Ba2 2.856(14) 3_666
O5 Ba2 2.841(12) 3_666
C25 H25A 0.9800 .
C25 H25B 0.9800 .
C25 H25C 0.9800 .
C25 N1 1.408(17) .
N1 C23 1.420(16) .
N1 C24 1.396(15) .
C23 H23 0.9500 .
C23 O9 1.18(3) .
C24 H24A 0.9800 .
C24 H24B 0.9800 .
C24 H24C 0.9800 .

loop_
_geom_torsion_atom_site_label_1
_geom_torsion_atom_site_label_2
_geom_torsion_atom_site_label_3
_geom_torsion_atom_site_label_4
_geom_torsion
_geom_torsion_site_symmetry_1
_geom_torsion_site_symmetry_4
Ba1 O7 C2 O11 0.0(4) 2_655 .
Ba1 O7 C2 C3 178.7(3) 2_655 .
Ba1 O12 C22 O13 8.3(5) 1_565 .
Ba1 O12 C22 C19 -169.0(3) 1_565 .
Ba1 O13 C22 O12 -8.6(5) 1_565 .
Ba1 O13 C22 C19 168.7(3) 1_565 .
Ba1 O11 C2 O7 0.0(4) 2_655 .
Ba1 O11 C2 C3 -178.7(3) 2_655 .
Ba1 O2 C15 Ba2 -122.0(5) . 2_645
Ba1 O2 C15 O3 -117.3(5) . .
Ba1 O2 C15 C12 64.3(6) . .
Ba1 O3 C15 Ba2 -120.9(4) 4_565 2_645
Ba1 O3 C15 O2 -125.2(4) 4_565 .
Ba1 O3 C15 C12 53.2(6) 4_565 .
Ba1 O1 C1 Ba2 156.7(8) . 3_666
Ba1 O1 C1 O6 173(2) . .
Ba1 O1 C1 O5 136.8(18) . .
Ba1 O4 C26 N2 173.7(5) . .
Ba1 C22 C19 C18 -79.8(19) 1_565 .
Ba1 C22 C19 C20 98.4(18) 1_565 .
Ba2 O7 C2 Ba1 -113.4(12) . 2_655
Ba2 O7 C2 O11 -113.3(11) . .
Ba2 O7 C2 C3 65.3(13) . .
Ba2 O12 C22 Ba1 -101.6(3) 2_655 1_565
Ba2 O12 C22 O13 -93.2(5) 2_655 .
Ba2 O12 C22 C19 89.4(4) 2_655 .
Ba2 O11 C2 Ba1 10.3(3) . 2_655
Ba2 O11 C2 O7 10.3(2) . .
Ba2 O11 C2 C3 -168.4(5) . .
Ba2 O2 C15 O3 4.7(5) 2_645 .
Ba2 O2 C15 C12 -173.7(3) 2_645 .
Ba2 O3 C15 O2 -4.3(4) 2_645 .
Ba2 O3 C15 C12 174.1(3) 2_645 .
Ba2 O1 C1 O6 17(2) 3_666 .
Ba2 O1 C1 O5 -19.9(17) 3_666 .
Ba2 C1 O6 Ba2 -146(4) 3_666 .
Ba2 C1 O5 Ba2 137(3) 3_666 .
O12 C22 C19 C18 19.1(6) . .
O12 C22 C19 C20 -162.7(4) . .
O13 C22 C19 C18 -158.4(4) . .
O13 C22 C19 C20 19.9(6) . .
O2 C15 C12 C13 14.8(6) . .
O2 C15 C12 C11 -164.6(4) . .
O3 C15 C12 C13 -163.7(4) . .
O3 C15 C12 C11 16.9(6) . .
O1 C1 O6 Ba2 -17(2) . 3_666
O1 C1 O6 Ba2 -163(2) . .
O1 C1 O5 Ba2 157.6(13) . .
O1 C1 O5 Ba2 20.7(17) . 3_666
C17 C18 C19 C20 -2.9(7) . .
C17 C18 C19 C22 175.3(4) . .
C6 C5 C4 C3 0.3(7) . .
C6 C5 C4 C16 -178.8(4) . .
C6 C7 C8 C9 -179.9(4) . .
C6 C7 C8 C3 -0.2(7) . .
C18 C17 C16 C4 -178.6(4) . .
C18 C17 C16 C21 -1.0(7) . .
C20 C21 C16 C17 -2.3(7) . .
C20 C21 C16 C4 175.2(4) . .
C5 C6 C7 C8 0.9(7) . .
C5 C4 C3 C8 0.4(7) . .
C5 C4 C3 C2 -175.3(4) . .
C5 C4 C16 C17 56.3(6) . .
C5 C4 C16 C21 -121.1(5) . .
C9 C10 C11 C12 0.2(6) . .
C9 C8 C3 C4 179.2(4) . .
C9 C8 C3 C2 -5.2(7) . .
C10 C9 C8 C7 -135.5(4) . .
C10 C9 C8 C3 44.8(6) . .
C10 C9 C14 C13 1.0(6) . .
C10 C11 C12 C13 0.2(6) . .
C10 C11 C12 C15 179.6(4) . .
C4 C3 C2 O7 -105.9(5) . .
C4 C3 C2 O11 72.8(5) . .
C7 C6 C5 C4 -0.9(7) . .
C7 C8 C3 C4 -0.5(6) . .
C7 C8 C3 C2 175.1(4) . .
C21 C20 C19 C18 -0.4(7) . .
C21 C20 C19 C22 -178.6(4) . .
C8 C9 C10 C11 177.8(4) . .
C8 C9 C14 C13 -177.7(4) . .
C8 C3 C2 O7 78.5(5) . .
C8 C3 C2 O11 -102.8(5) . .
C3 C4 C16 C17 -122.7(5) . .
C3 C4 C16 C21 59.8(6) . .
C16 C17 C18 C19 3.6(7) . .
C16 C4 C3 C8 179.5(4) . .
C16 C4 C3 C2 3.7(6) . .
C14 C13 C12 C11 0.0(6) . .
C14 C13 C12 C15 -179.5(4) . .
C14 C9 C10 C11 -0.8(6) . .
C14 C9 C8 C7 43.1(6) . .
C14 C9 C8 C3 -136.6(4) . .
C12 C13 C14 C9 -0.6(7) . .
C19 C20 C21 C16 3.1(7) . .
C27 N2 C26 O4 -2.6(10) . .
C28 N2 C26 O4 178.3(6) . .
C25 N1 C23 O9 1(3) . .
N1 C23 O9 Ba2 156(2) . .
C24 N1 C23 O9 -171(2) . .
